data_2230262
loop_
_publ_author_name
'Fu, Ying'
'Liu, Yanhua'
'Yang, Yanshou'
'Chen, Yaojuan'

_publ_section_title
;
 (<i>Z</i>)-<i>N</i>-(2-Chlorobenzylidene)aniline <i>N</i>-oxide
;
_journal_coeditor_code BX2346
_journal_issue 6
_journal_name_full 'Acta Crystallographica Section E'
_journal_page_first o1320
_journal_paper_doi 10.1107/S1600536811015923
_journal_volume 67
_journal_year 2011
_chemical_formula_iupac 'C13 H10 Cl N O'
_chemical_formula_moiety 'C13 H10 Cl N O'
_chemical_formula_sum 'C13 H10 Cl N O'
_chemical_formula_weight 231.67
_chemical_melting_point 362
_chemical_name_common \a-(2-Chlorophenyl)-N-phenylnitrone
_chemical_name_systematic
;
(<i>Z</i>)-<i>N</i>-(2-Chlorobenzylidene)aniline <i>N</i>-oxide
;
_space_group_IT_number 14
_symmetry_cell_setting monoclinic
_symmetry_space_group_name_Hall '-P 2ybc'
_symmetry_space_group_name_H-M 'P 1 21/c 1'
_atom_sites_solution_hydrogens geom
_atom_sites_solution_primary direct
_atom_sites_solution_secondary difmap
_audit_creation_method SHELXL-97
_cell_angle_alpha 90.00
_cell_angle_beta 104.0930(10)
_cell_angle_gamma 90.00
_cell_formula_units_Z 4
_cell_length_a 9.7302(3)
_cell_length_b 9.7389(3)
_cell_length_c 11.7460(3)
_cell_measurement_reflns_used 2703
_cell_measurement_temperature 296(2)
_cell_measurement_theta_max 29.32
_cell_measurement_theta_min 2.75
_cell_volume 1079.57(5)
_computing_cell_refinement 'SAINT (Bruker, 2008)'
_computing_data_collection 'APEX2 (Bruker, 2008)'
_computing_data_reduction 'SAINT (Bruker, 2008)'
_computing_molecular_graphics 'SHELXTL (Sheldrick, 2008<i>b</i>)'
_computing_publication_material 'SHELXTL (Sheldrick, 2008<i>b</i>)'
_computing_structure_refinement 'SHELXL97 (Sheldrick, 2008<i>b</i>)'
_computing_structure_solution 'SHELXS97 (Sheldrick, 2008<i>b</i>)'
_diffrn_ambient_temperature 296(2)
_diffrn_measured_fraction_theta_full 0.995
_diffrn_measured_fraction_theta_max 0.995
_diffrn_measurement_device_type 'Bruker APEXII CCD'
_diffrn_measurement_method '\f and \w'
_diffrn_radiation_monochromator graphite
_diffrn_radiation_source 'fine-focus sealed tube'
_diffrn_radiation_type MoK\a
_diffrn_radiation_wavelength 0.71073
_diffrn_reflns_av_R_equivalents 0.0271
_diffrn_reflns_av_sigmaI/netI 0.0259
_diffrn_reflns_limit_h_max 12
_diffrn_reflns_limit_h_min -12
_diffrn_reflns_limit_k_max 12
_diffrn_reflns_limit_k_min -11
_diffrn_reflns_limit_l_max 14
_diffrn_reflns_limit_l_min -14
_diffrn_reflns_number 6083
_diffrn_reflns_theta_full 26.50
_diffrn_reflns_theta_max 26.50
_diffrn_reflns_theta_min 2.16
_exptl_absorpt_coefficient_mu 0.328
_exptl_absorpt_correction_T_max 0.8772
_exptl_absorpt_correction_T_min 0.8664
_exptl_absorpt_correction_type multi-scan
_exptl_absorpt_process_details '(SADABS; Sheldrick, 2008<i>a</i>)'
_exptl_crystal_colour yellow
_exptl_crystal_density_diffrn 1.425
_exptl_crystal_density_method 'not measured'
_exptl_crystal_description block
_exptl_crystal_F_000 480
_exptl_crystal_size_max 0.45
_exptl_crystal_size_mid 0.42
_exptl_crystal_size_min 0.41
_refine_diff_density_max 0.224
_refine_diff_density_min -0.284
_refine_ls_extinction_method none
_refine_ls_goodness_of_fit_ref 1.048
_refine_ls_hydrogen_treatment constr
_refine_ls_matrix_type full
_refine_ls_number_parameters 145
_refine_ls_number_reflns 2232
_refine_ls_number_restraints 0
_refine_ls_restrained_S_all 1.048
_refine_ls_R_factor_all 0.0427
_refine_ls_R_factor_gt 0.0356
_refine_ls_shift/su_max 0.001
_refine_ls_shift/su_mean 0.000
_refine_ls_structure_factor_coef Fsqd
_refine_ls_weighting_details 'calc w=1/[\s^2^(Fo^2^)+(0.1000P)^2^+0.0000P] where P=(Fo^2^+2Fc^2^)/3'
_refine_ls_weighting_scheme calc
_refine_ls_wR_factor_gt 0.1272
_refine_ls_wR_factor_ref 0.1363
_reflns_number_gt 1904
_reflns_number_total 2232
_reflns_threshold_expression I>2\s(I)
_cod_data_source_file bx2346.cif
_cod_data_source_block I
_cod_original_sg_symbol_H-M 'P 21/c'
_cod_database_code 2230262
_cod_database_fobs_code 2230262

loop_
_symmetry_equiv_pos_as_xyz
'x, y, z'
'-x, y+1/2, -z+1/2'
'-x, -y, -z'
'x, -y-1/2, z-1/2'

loop_
_atom_site_type_symbol
_atom_site_label
_atom_site_fract_x
_atom_site_fract_y
_atom_site_fract_z
_atom_site_U_iso_or_equiv
_atom_site_adp_type
_atom_site_calc_flag
_atom_site_refinement_flags
_atom_site_occupancy
_atom_site_symmetry_multiplicity
_atom_site_disorder_assembly
_atom_site_disorder_group
C C1 0.59092(15) 0.85392(16) 1.09921(12) 0.0398(4) Uani d . 1 1 . .
C C2 0.55547(18) 0.86628(18) 1.20546(14) 0.0493(4) Uani d . 1 1 . .
H H2 0.4895 0.8070 1.2245 0.059 Uiso calc R 1 1 . .
C C3 0.6185(2) 0.96710(19) 1.28344(15) 0.0544(4) Uani d . 1 1 . .
H H3 0.5941 0.9766 1.3548 0.065 Uiso calc R 1 1 . .
C C4 0.7169(2) 1.05308(19) 1.25583(14) 0.0558(5) Uani d . 1 1 . .
H H4 0.7610 1.1192 1.3095 0.067 Uiso calc R 1 1 . .
C C5 0.75133(19) 1.04225(18) 1.14841(13) 0.0482(4) Uani d . 1 1 . .
H H5 0.8172 1.1024 1.1304 0.058 Uiso calc R 1 1 . .
C C6 0.68853(15) 0.94220(16) 1.06663(12) 0.0387(3) Uani d . 1 1 . .
C C7 0.72415(16) 0.92349(15) 0.95480(13) 0.0409(4) Uani d . 1 1 . .
H H7 0.6940 0.8423 0.9147 0.049 Uiso calc R 1 1 . .
C C8 0.82470(16) 0.97275(16) 0.79355(13) 0.0401(4) Uani d . 1 1 . .
C C9 0.80082(18) 1.07137(17) 0.70579(14) 0.0490(4) Uani d . 1 1 . .
H H9 0.7639 1.1567 0.7181 0.059 Uiso calc R 1 1 . .
C C10 0.8323(2) 1.0418(2) 0.60028(15) 0.0566(5) Uani d . 1 1 . .
H H10 0.8157 1.1068 0.5404 0.068 Uiso calc R 1 1 . .
C C11 0.88845(18) 0.9152(2) 0.58376(15) 0.0546(5) Uani d . 1 1 . .
H H11 0.9096 0.8953 0.5125 0.066 Uiso calc R 1 1 . .
C C12 0.91332(18) 0.8187(2) 0.67115(16) 0.0523(4) Uani d . 1 1 . .
H H12 0.9519 0.7342 0.6591 0.063 Uiso calc R 1 1 . .
C C13 0.88125(16) 0.84651(17) 0.77743(14) 0.0465(4) Uani d . 1 1 . .
H H13 0.8976 0.7811 0.8369 0.056 Uiso calc R 1 1 . .
Cl Cl1 0.51025(5) 0.72300(5) 1.00632(4) 0.0567(2) Uani d . 1 1 . .
N N1 0.79421(14) 1.00909(12) 0.90471(11) 0.0434(3) Uani d . 1 1 . .
O O1 0.83697(18) 1.12972(13) 0.94397(11) 0.0729(5) Uani d . 1 1 . .

loop_
_atom_site_aniso_label
_atom_site_aniso_U_11
_atom_site_aniso_U_22
_atom_site_aniso_U_33
_atom_site_aniso_U_12
_atom_site_aniso_U_13
_atom_site_aniso_U_23
C1 0.0408(7) 0.0398(8) 0.0400(8) 0.0037(6) 0.0119(6) 0.0026(6)
C2 0.0545(9) 0.0499(9) 0.0490(9) 0.0006(7) 0.0230(7) 0.0042(7)
C3 0.0740(11) 0.0569(10) 0.0386(8) 0.0025(9) 0.0254(8) 0.0026(8)
C4 0.0775(12) 0.0533(10) 0.0367(8) -0.0070(9) 0.0140(8) -0.0028(8)
C5 0.0608(10) 0.0469(9) 0.0389(8) -0.0080(8) 0.0161(7) 0.0020(7)
C6 0.0421(7) 0.0386(8) 0.0361(7) 0.0033(6) 0.0111(6) 0.0049(6)
C7 0.0458(8) 0.0403(8) 0.0383(7) -0.0029(6) 0.0132(6) 0.0007(6)
C8 0.0415(8) 0.0437(8) 0.0381(8) -0.0054(6) 0.0152(6) -0.0007(6)
C9 0.0598(10) 0.0455(9) 0.0457(9) 0.0042(7) 0.0207(8) 0.0052(7)
C10 0.0655(11) 0.0657(11) 0.0422(9) -0.0025(9) 0.0196(8) 0.0061(8)
C11 0.0540(10) 0.0695(12) 0.0454(9) -0.0114(8) 0.0219(7) -0.0129(8)
C12 0.0464(9) 0.0498(9) 0.0644(11) -0.0030(7) 0.0208(8) -0.0153(8)
C13 0.0477(8) 0.0439(8) 0.0506(9) -0.0010(7) 0.0175(7) 0.0016(7)
Cl1 0.0618(3) 0.0572(3) 0.0559(3) -0.01765(19) 0.0235(2) -0.01032(18)
N1 0.0543(8) 0.0394(7) 0.0406(7) -0.0058(5) 0.0192(6) -0.0017(5)
O1 0.1234(12) 0.0490(8) 0.0603(8) -0.0311(8) 0.0496(8) -0.0134(6)

loop_
_atom_type_symbol
_atom_type_description
_atom_type_scat_dispersion_real
_atom_type_scat_dispersion_imag
_atom_type_scat_source
C C 0.0033 0.0016 'International Tables Vol C Tables 4.2.6.8 and 6.1.1.4'
H H 0.0000 0.0000 'International Tables Vol C Tables 4.2.6.8 and 6.1.1.4'
N N 0.0061 0.0033 'International Tables Vol C Tables 4.2.6.8 and 6.1.1.4'
O O 0.0106 0.0060 'International Tables Vol C Tables 4.2.6.8 and 6.1.1.4'
Cl Cl 0.1484 0.1585 'International Tables Vol C Tables 4.2.6.8 and 6.1.1.4'

loop_
_geom_angle_atom_site_label_1
_geom_angle_atom_site_label_2
_geom_angle_atom_site_label_3
_geom_angle_site_symmetry_1
_geom_angle_site_symmetry_3
_geom_angle
_geom_angle_publ_flag
C2 C1 C6 . . 121.95(14) ?
C2 C1 Cl1 . . 117.28(12) ?
C6 C1 Cl1 . . 120.77(11) ?
C1 C2 C3 . . 119.60(16) ?
C1 C2 H2 . . 120.2 ?
C3 C2 H2 . . 120.2 ?
C4 C3 C2 . . 120.09(16) ?
C4 C3 H3 . . 120.0 ?
C2 C3 H3 . . 120.0 ?
C3 C4 C5 . . 120.47(16) ?
C3 C4 H4 . . 119.8 ?
C5 C4 H4 . . 119.8 ?
C4 C5 C6 . . 121.05(16) ?
C4 C5 H5 . . 119.5 ?
C6 C5 H5 . . 119.5 ?
C5 C6 C1 . . 116.82(14) ?
C5 C6 C7 . . 123.27(14) ?
C1 C6 C7 . . 119.85(13) ?
N1 C7 C6 . . 126.52(14) ?
N1 C7 H7 . . 116.7 ?
C6 C7 H7 . . 116.7 ?
C13 C8 C9 . . 121.05(15) ?
C13 C8 N1 . . 121.12(13) ?
C9 C8 N1 . . 117.77(14) ?
C10 C9 C8 . . 119.38(17) ?
C10 C9 H9 . . 120.3 ?
C8 C9 H9 . . 120.3 ?
C9 C10 C11 . . 119.67(17) ?
C9 C10 H10 . . 120.2 ?
C11 C10 H10 . . 120.2 ?
C12 C11 C10 . . 120.74(16) ?
C12 C11 H11 . . 119.6 ?
C10 C11 H11 . . 119.6 ?
C11 C12 C13 . . 120.26(17) ?
C11 C12 H12 . . 119.9 ?
C13 C12 H12 . . 119.9 ?
C8 C13 C12 . . 118.89(16) ?
C8 C13 H13 . . 120.6 ?
C12 C13 H13 . . 120.6 ?
O1 N1 C7 . . 125.30(14) ?
O1 N1 C8 . . 115.07(12) ?
C7 N1 C8 . . 119.58(13) ?

loop_
_geom_bond_atom_site_label_1
_geom_bond_atom_site_label_2
_geom_bond_site_symmetry_2
_geom_bond_distance
_geom_bond_publ_flag
C1 C2 . 1.379(2) ?
C1 C6 . 1.402(2) ?
C1 Cl1 . 1.7364(16) ?
C2 C3 . 1.380(3) ?
C2 H2 . 0.9300 ?
C3 C4 . 1.369(3) ?
C3 H3 . 0.9300 ?
C4 C5 . 1.386(2) ?
C4 H4 . 0.9300 ?
C5 C6 . 1.400(2) ?
C5 H5 . 0.9300 ?
C6 C7 . 1.449(2) ?
C7 N1 . 1.304(2) ?
C7 H7 . 0.9300 ?
C8 C13 . 1.379(2) ?
C8 C9 . 1.387(2) ?
C8 N1 . 1.451(2) ?
C9 C10 . 1.377(2) ?
C9 H9 . 0.9300 ?
C10 C11 . 1.381(3) ?
C10 H10 . 0.9300 ?
C11 C12 . 1.369(3) ?
C11 H11 . 0.9300 ?
C12 C13 . 1.385(2) ?
C12 H12 . 0.9300 ?
C13 H13 . 0.9300 ?
N1 O1 . 1.2933(16) ?

loop_
_geom_hbond_atom_site_label_D
_geom_hbond_atom_site_label_H
_geom_hbond_atom_site_label_A
_geom_hbond_site_symmetry_A
_geom_hbond_distance_DH
_geom_hbond_distance_HA
_geom_hbond_distance_DA
_geom_hbond_angle_DHA
C5 H5 O1 . 0.93 2.26 2.857(2) 121
C7 H7 Cl1 . 0.93 2.58 3.0206(16) 110

loop_
_geom_torsion_atom_site_label_1
_geom_torsion_atom_site_label_2
_geom_torsion_atom_site_label_3
_geom_torsion_atom_site_label_4
_geom_torsion_site_symmetry_1
_geom_torsion_site_symmetry_2
_geom_torsion_site_symmetry_3
_geom_torsion_site_symmetry_4
_geom_torsion
_geom_torsion_publ_flag
C6 C1 C2 C3 . . . . -0.8(2) ?
Cl1 C1 C2 C3 . . . . 178.84(13) ?
C1 C2 C3 C4 . . . . -0.8(3) ?
C2 C3 C4 C5 . . . . 1.7(3) ?
C3 C4 C5 C6 . . . . -1.1(3) ?
C4 C5 C6 C1 . . . . -0.5(2) ?
C4 C5 C6 C7 . . . . -177.88(16) ?
C2 C1 C6 C5 . . . . 1.4(2) ?
Cl1 C1 C6 C5 . . . . -178.22(12) ?
C2 C1 C6 C7 . . . . 178.92(14) ?
Cl1 C1 C6 C7 . . . . -0.7(2) ?
C5 C6 C7 N1 . . . . -14.5(2) ?
C1 C6 C7 N1 . . . . 168.21(15) ?
C13 C8 C9 C10 . . . . 0.9(2) ?
N1 C8 C9 C10 . . . . 178.21(15) ?
C8 C9 C10 C11 . . . . -0.7(3) ?
C9 C10 C11 C12 . . . . 0.0(3) ?
C10 C11 C12 C13 . . . . 0.5(3) ?
C9 C8 C13 C12 . . . . -0.5(2) ?
N1 C8 C13 C12 . . . . -177.63(14) ?
C11 C12 C13 C8 . . . . -0.3(2) ?
C6 C7 N1 O1 . . . . -4.2(3) ?
C6 C7 N1 C8 . . . . 178.20(14) ?
C13 C8 N1 O1 . . . . 133.68(16) ?
C9 C8 N1 O1 . . . . -43.6(2) ?
C13 C8 N1 C7 . . . . -48.5(2) ?
C9 C8 N1 C7 . . . . 134.23(16) ?
